data_7241693
loop_
_publ_author_name
'Yuan, Fei'
'Yuan, Chunmei'
'Cao, Baoyue'
'Di, Youying'
'Wang, Shumin'
'Liu, Mingbao'
'Kumar, Abhinav'
'Shi, Chuncheng'
'Muddassir, Mohd.'

_publ_section_title
;
 Two Ln-based metal--organic frameworks based on the
 5-(1H-1,2,4-triazol-1-yl)-1,3-benzenedicarboxylic acid ligand: syntheses,
 structures, and photocatalytic properties
;
_journal_issue 65
_journal_name_full 'RSC Advances'
_journal_page_first 39771
_journal_page_last 39778
_journal_paper_doi 10.1039/D0RA07159E
_journal_volume 10
_journal_year 2020
_chemical_formula_moiety 'Sm2 (H2 O)3 (C10 H5 N3 O4)3, 3(H2 O)'
_chemical_formula_sum 'C30 H27 N9 O18 Sm2'
_chemical_formula_weight 1102.30
_space_group_crystal_system triclinic
_space_group_IT_number 2
_space_group_name_Hall '-P 1'
_space_group_name_H-M_alt 'P -1'
_atom_sites_solution_hydrogens mixed
_audit_creation_method SHELXL-2014/7
_audit_update_record
;
2020-07-06 deposited with the CCDC.	2020-10-20 downloaded from the CCDC.
;
_cell_angle_alpha 81.6299(12)
_cell_angle_beta 73.8538(10)
_cell_angle_gamma 83.2186(11)
_cell_formula_units_Z 2
_cell_length_a 9.9847(8)
_cell_length_b 13.2497(10)
_cell_length_c 14.3535(11)
_cell_measurement_reflns_used 6205
_cell_measurement_temperature 293(2)
_cell_measurement_theta_max 26.3171
_cell_measurement_theta_min 2.7411
_cell_volume 1798.5(2)
_computing_structure_refinement 'SHELXL-2014/7 (Sheldrick, 2014)'
_diffrn_ambient_temperature 293(2)
_diffrn_measured_fraction_theta_full 0.991
_diffrn_measured_fraction_theta_max 0.967
_diffrn_measurement_device_type Bruker
_diffrn_radiation_type MoK\a
_diffrn_radiation_wavelength 0.71073
_diffrn_reflns_av_R_equivalents 0.0137
_diffrn_reflns_av_unetI/netI 0.0301
_diffrn_reflns_Laue_measured_fraction_full 0.991
_diffrn_reflns_Laue_measured_fraction_max 0.967
_diffrn_reflns_limit_h_max 12
_diffrn_reflns_limit_h_min -12
_diffrn_reflns_limit_k_max 11
_diffrn_reflns_limit_k_min -16
_diffrn_reflns_limit_l_max 17
_diffrn_reflns_limit_l_min -17
_diffrn_reflns_number 9883
_diffrn_reflns_point_group_measured_fraction_full 0.991
_diffrn_reflns_point_group_measured_fraction_max 0.967
_diffrn_reflns_theta_full 25.242
_diffrn_reflns_theta_max 26.329
_diffrn_reflns_theta_min 2.023
_exptl_absorpt_coefficient_mu 3.328
_exptl_absorpt_correction_T_max 0.4295
_exptl_absorpt_correction_T_min 0.3067
_exptl_absorpt_correction_type multi-scan
_exptl_crystal_colour colorless
_exptl_crystal_density_diffrn 2.035
_exptl_crystal_description prism
_exptl_crystal_F_000 1076
_exptl_crystal_size_max 0.230
_exptl_crystal_size_mid 0.140
_exptl_crystal_size_min 0.110
_refine_diff_density_max 0.723
_refine_diff_density_min -0.694
_refine_diff_density_rms 0.094
_refine_ls_extinction_method none
_refine_ls_goodness_of_fit_ref 1.024
_refine_ls_hydrogen_treatment constr
_refine_ls_matrix_type full
_refine_ls_number_parameters 532
_refine_ls_number_reflns 7090
_refine_ls_number_restraints 18
_refine_ls_restrained_S_all 1.030
_refine_ls_R_factor_all 0.0270
_refine_ls_R_factor_gt 0.0234
_refine_ls_shift/su_max 0.001
_refine_ls_shift/su_mean 0.001
_refine_ls_structure_factor_coef Fsqd
_refine_ls_weighting_details 'w=1/[\s^2^(Fo^2^)+(0.0327P)^2^+1.1762P] where P=(Fo^2^+2Fc^2^)/3'
_refine_ls_weighting_scheme calc
_refine_ls_wR_factor_gt 0.0608
_refine_ls_wR_factor_ref 0.0628
_reflns_number_gt 6368
_reflns_number_total 7090
_reflns_threshold_expression 'I > 2\s(I)'
_cod_data_source_file d0ra07159e2.cif
_cod_data_source_block a
_cod_database_code 7241693
_shelx_shelxl_version_number 2014/7
_shelx_estimated_absorpt_t_min 0.515
_shelx_estimated_absorpt_t_max 0.711

loop_
_space_group_symop_operation_xyz
'x, y, z'
'-x, -y, -z'

loop_
_atom_site_label
_atom_site_type_symbol
_atom_site_fract_x
_atom_site_fract_y
_atom_site_fract_z
_atom_site_U_iso_or_equiv
_atom_site_adp_type
_atom_site_occupancy
_atom_site_site_symmetry_order
_atom_site_calc_flag
_atom_site_refinement_flags_posn
_atom_site_refinement_flags_adp
_atom_site_refinement_flags_occupancy
_atom_site_disorder_assembly
_atom_site_disorder_group
Sm1 Sm 0.15534(2) 0.59797(2) -0.04493(2) 0.01790(5) Uani 1 1 d . . . . .
Sm2 Sm 0.09358(2) -0.00650(2) 0.60897(2) 0.02136(6) Uani 1 1 d . . . . .
O1 O 0.2309(2) 0.73876(17) 0.03325(19) 0.0296(6) Uani 1 1 d . . . . .
O2 O 0.3763(2) 0.60569(18) -0.0121(2) 0.0332(6) Uani 1 1 d . . . . .
O3 O 0.8741(2) 0.58438(16) 0.00949(18) 0.0271(5) Uani 1 1 d . . . . .
O4 O 0.9639(3) 0.73346(19) -0.0274(3) 0.0464(8) Uani 1 1 d . . . . .
O5 O 0.0882(3) 0.55413(19) 0.12951(19) 0.0327(6) Uani 1 1 d . . . . .
O6 O -0.0630(2) 0.43317(19) 0.17233(18) 0.0304(5) Uani 1 1 d . . . . .
O7 O 0.0743(3) 0.12787(18) 0.3603(2) 0.0359(6) Uani 1 1 d . . . . .
O8 O 0.1533(3) 0.1400(2) 0.4896(2) 0.0418(7) Uani 1 1 d . . . . .
O9 O 0.1932(2) 0.1109(2) 0.6851(2) 0.0397(7) Uani 1 1 d . . . . .
O10 O 0.3458(3) 0.01551(19) 0.5866(2) 0.0370(7) Uani 1 1 d . . . . .
O11 O 0.8708(2) 0.06679(18) 0.54441(18) 0.0295(5) Uani 1 1 d . . . . .
O12 O 0.8928(3) 0.1130(2) 0.6802(2) 0.0403(7) Uani 1 1 d . . . . .
O1W O 0.2482(3) 0.7344(2) -0.1759(2) 0.0415(7) Uani 1 1 d . . . . .
H1W1 H 0.2997 0.7711 -0.1603 0.062 Uiso 1 1 d R U . . .
H1W2 H 0.1772 0.7674 -0.1891 0.062 Uiso 1 1 d R U . . .
O2W O 0.2274(3) -0.17895(18) 0.6283(2) 0.0366(6) Uani 1 1 d . . . . .
H2W2 H 0.2126 -0.2209 0.5944 0.055 Uiso 1 1 d R U . . .
H2W1 H 0.3117 -0.1663 0.6145 0.055 Uiso 1 1 d R U . . .
O3W O 0.0408(4) -0.0633(2) 0.7892(2) 0.0635(10) Uani 1 1 d . . . . .
H3W1 H 0.0140 -0.0139 0.8224 0.095 Uiso 1 1 d R U . . .
H3W2 H -0.0197 -0.1059 0.8016 0.095 Uiso 1 1 d R U . . .
O4W O 0.5157(4) -0.1790(3) 0.6026(3) 0.0804(12) Uani 1 1 d . U . . .
H4W1 H 0.5493 -0.1374 0.5540 0.121 Uiso 1 1 d R U . . .
H4W2 H 0.5296 -0.1622 0.6532 0.121 Uiso 1 1 d R U . . .
O5W O -0.0507(7) 0.0734(4) 0.9289(5) 0.150(3) Uani 1 1 d . U . . .
H5W1 H -0.1378 0.0869 0.9456 0.225 Uiso 1 1 d R U . . .
H5W2 H -0.0105 0.1280 0.9139 0.225 Uiso 1 1 d R U . . .
O6W O -0.0527(6) 0.7057(4) 0.2475(6) 0.167(3) Uani 1 1 d . U . . .
H6W1 H -0.0172 0.6842 0.1930 0.250 Uiso 1 1 d R U . . .
H6W2 H -0.0864 0.7664 0.2387 0.250 Uiso 1 1 d R U . . .
N1 N 0.5422(3) 0.9747(2) 0.1194(2) 0.0256(6) Uani 1 1 d . . . . .
N2 N 0.4116(3) 1.0221(2) 0.1513(3) 0.0405(8) Uani 1 1 d . . . . .
N3 N 0.5748(4) 1.1137(2) 0.1724(3) 0.0447(9) Uani 1 1 d . . . . .
N4 N 0.2213(3) 0.5185(2) 0.4616(2) 0.0303(7) Uani 1 1 d . . . . .
N5 N 0.3228(5) 0.4878(3) 0.5069(3) 0.0641(13) Uani 1 1 d . . . . .
N6 N 0.2300(4) 0.6459(3) 0.5384(2) 0.0419(8) Uani 1 1 d . . . . .
N7 N 0.4650(3) 0.3805(2) 0.7475(2) 0.0262(6) Uani 1 1 d . . . . .
N8 N 0.5677(3) 0.4316(3) 0.7622(3) 0.0429(9) Uani 1 1 d . . . . .
N9 N 0.3541(3) 0.5073(2) 0.8258(2) 0.0310(7) Uani 1 1 d . . . . .
C1 C 0.3505(3) 0.6922(2) 0.0194(2) 0.0231(7) Uani 1 1 d . . . . .
C2 C 0.4708(3) 0.7405(2) 0.0349(3) 0.0232(7) Uani 1 1 d . . . . .
C3 C 0.6038(3) 0.6897(2) 0.0111(3) 0.0246(7) Uani 1 1 d . . . . .
H3 H 0.6174 0.6261 -0.0117 0.030 Uiso 1 1 calc R U . . .
C4 C 0.7156(3) 0.7351(2) 0.0219(3) 0.0246(7) Uani 1 1 d . . . . .
C5 C 0.6961(4) 0.8302(2) 0.0553(3) 0.0279(8) Uani 1 1 d . . . . .
H5 H 0.7721 0.8612 0.0606 0.034 Uiso 1 1 calc R U . . .
C6 C 0.5630(3) 0.8785(2) 0.0808(3) 0.0230(7) Uani 1 1 d . . . . .
C7 C 0.4497(3) 0.8343(2) 0.0712(3) 0.0237(7) Uani 1 1 d . . . . .
H7 H 0.3603 0.8670 0.0890 0.028 Uiso 1 1 calc R U . . .
C8 C 0.8613(3) 0.6814(3) -0.0004(3) 0.0278(8) Uani 1 1 d . . . . .
C9 C 0.6365(4) 1.0313(3) 0.1325(3) 0.0404(10) Uani 1 1 d . . . . .
H9 H 0.7326 1.0147 0.1155 0.049 Uiso 1 1 calc R U . . .
C10 C 0.4386(5) 1.1045(3) 0.1823(3) 0.0434(10) Uani 1 1 d . . . . .
H10 H 0.3685 1.1528 0.2091 0.052 Uiso 1 1 calc R U . . .
C11 C 0.0327(3) 0.4785(2) 0.1843(2) 0.0235(7) Uani 1 1 d . . . . .
C12 C 0.0864(3) 0.4359(3) 0.2713(2) 0.0247(7) Uani 1 1 d . . . . .
C13 C 0.0879(3) 0.3316(3) 0.2992(3) 0.0277(7) Uani 1 1 d . . . . .
H13 H 0.0557 0.2904 0.2642 0.033 Uiso 1 1 calc R U . . .
C14 C 0.1363(3) 0.2871(3) 0.3784(3) 0.0269(7) Uani 1 1 d . . . . .
C15 C 0.1818(4) 0.3491(3) 0.4323(3) 0.0303(8) Uani 1 1 d . . . . .
H15 H 0.2124 0.3206 0.4867 0.036 Uiso 1 1 calc R U . . .
C16 C 0.1808(4) 0.4536(3) 0.4036(3) 0.0264(7) Uani 1 1 d . . . . .
C17 C 0.1356(3) 0.4979(3) 0.3222(3) 0.0270(7) Uani 1 1 d . . . . .
H17 H 0.1383 0.5678 0.3024 0.032 Uiso 1 1 calc R U . . .
C18 C 0.1219(4) 0.1763(3) 0.4121(3) 0.0304(8) Uani 1 1 d . . . . .
C19 C 0.1689(4) 0.6130(3) 0.4812(3) 0.0350(8) Uani 1 1 d . . . . .
H19 H 0.0981 0.6501 0.4571 0.042 Uiso 1 1 calc R U . . .
C20 C 0.3234(6) 0.5677(4) 0.5522(4) 0.0589(14) Uani 1 1 d . . . . .
H20 H 0.3840 0.5695 0.5907 0.071 Uiso 1 1 calc R U . . .
C21 C 0.3172(3) 0.0873(2) 0.6390(3) 0.0249(7) Uani 1 1 d . . . . .
C22 C 0.4316(3) 0.1444(3) 0.6491(3) 0.0238(7) Uani 1 1 d . . . . .
C23 C 0.5703(3) 0.1047(2) 0.6225(2) 0.0237(7) Uani 1 1 d . . . . .
H23 H 0.5947 0.0464 0.5904 0.028 Uiso 1 1 calc R U . . .
C24 C 0.6730(3) 0.1530(2) 0.6446(2) 0.0214(7) Uani 1 1 d . . . . .
C25 C 0.6366(3) 0.2429(2) 0.6888(2) 0.0234(7) Uani 1 1 d . . . . .
H25 H 0.7034 0.2737 0.7065 0.028 Uiso 1 1 calc R U . . .
C26 C 0.5004(3) 0.2858(2) 0.7062(2) 0.0230(7) Uani 1 1 d . . . . .
C27 C 0.3967(3) 0.2371(3) 0.6885(3) 0.0246(7) Uani 1 1 d . . . . .
H27 H 0.3048 0.2658 0.7027 0.029 Uiso 1 1 calc R U . . .
C28 C 0.8205(3) 0.1089(2) 0.6223(3) 0.0253(7) Uani 1 1 d . . . . .
C29 C 0.4949(4) 0.5062(3) 0.8087(3) 0.0408(10) Uani 1 1 d . . . . .
H29 H 0.5367 0.5553 0.8287 0.049 Uiso 1 1 calc R U . . .
C30 C 0.3398(3) 0.4266(3) 0.7862(3) 0.0278(8) Uani 1 1 d . . . . .
H30 H 0.2548 0.4051 0.7854 0.033 Uiso 1 1 calc R U . . .

loop_
_atom_site_aniso_label
_atom_site_aniso_U_11
_atom_site_aniso_U_22
_atom_site_aniso_U_33
_atom_site_aniso_U_23
_atom_site_aniso_U_13
_atom_site_aniso_U_12
Sm1 0.01465(9) 0.01531(9) 0.02627(10) -0.00602(6) -0.00763(7) -0.00152(6)
Sm2 0.01901(9) 0.01906(9) 0.03073(11) -0.00939(7) -0.01146(7) -0.00063(6)
O1 0.0203(12) 0.0253(12) 0.0475(16) -0.0127(11) -0.0130(11) 0.0009(9)
O2 0.0222(13) 0.0311(14) 0.0548(17) -0.0237(12) -0.0160(12) 0.0012(10)
O3 0.0261(12) 0.0178(11) 0.0380(15) -0.0070(10) -0.0093(11) 0.0031(9)
O4 0.0199(13) 0.0235(13) 0.101(3) -0.0153(14) -0.0206(15) 0.0007(10)
O5 0.0438(15) 0.0299(13) 0.0293(14) -0.0027(11) -0.0146(12) -0.0125(11)
O6 0.0291(13) 0.0384(14) 0.0291(14) -0.0028(11) -0.0146(11) -0.0094(11)
O7 0.0423(15) 0.0283(13) 0.0449(16) -0.0032(11) -0.0211(13) -0.0120(11)
O8 0.0524(18) 0.0332(15) 0.0504(18) 0.0073(12) -0.0309(15) -0.0194(13)
O9 0.0171(13) 0.0538(17) 0.0554(18) -0.0358(14) -0.0059(12) -0.0040(11)
O10 0.0234(13) 0.0371(15) 0.0586(19) -0.0306(13) -0.0134(12) 0.0027(11)
O11 0.0263(12) 0.0293(13) 0.0354(14) -0.0175(11) -0.0086(11) 0.0054(10)
O12 0.0253(13) 0.0559(18) 0.0493(18) -0.0310(14) -0.0184(13) 0.0089(12)
O1W 0.0548(18) 0.0387(15) 0.0372(16) 0.0013(12) -0.0174(14) -0.0237(13)
O2W 0.0381(15) 0.0283(14) 0.0517(17) -0.0136(12) -0.0232(13) 0.0030(11)
O3W 0.104(3) 0.0464(19) 0.044(2) -0.0062(15) -0.0228(19) -0.0129(18)
O4W 0.057(2) 0.106(3) 0.077(3) -0.019(2) -0.020(2) 0.013(2)
O5W 0.169(6) 0.109(4) 0.165(6) -0.079(4) -0.017(5) 0.029(4)
O6W 0.111(4) 0.090(4) 0.270(8) -0.097(5) 0.030(5) 0.005(3)
N1 0.0262(15) 0.0197(14) 0.0336(17) -0.0050(12) -0.0116(13) -0.0008(11)
N2 0.0370(18) 0.0266(17) 0.054(2) -0.0097(15) -0.0042(16) 0.0017(13)
N3 0.065(2) 0.0278(17) 0.048(2) -0.0153(15) -0.0215(19) -0.0045(16)
N4 0.0355(17) 0.0262(15) 0.0345(18) -0.0049(13) -0.0160(14) -0.0049(12)
N5 0.088(3) 0.044(2) 0.091(3) -0.024(2) -0.071(3) 0.008(2)
N6 0.058(2) 0.0359(18) 0.037(2) -0.0098(15) -0.0148(17) -0.0119(16)
N7 0.0200(14) 0.0256(15) 0.0356(17) -0.0163(12) -0.0051(12) -0.0022(11)
N8 0.0202(16) 0.0423(19) 0.068(3) -0.0338(18) 0.0015(16) -0.0090(13)
N9 0.0239(15) 0.0283(16) 0.0423(19) -0.0180(13) -0.0039(13) -0.0034(12)
C1 0.0194(16) 0.0259(17) 0.0279(18) -0.0058(13) -0.0100(14) -0.0053(13)
C2 0.0225(17) 0.0212(16) 0.0293(19) -0.0050(13) -0.0113(14) -0.0020(13)
C3 0.0228(17) 0.0180(16) 0.036(2) -0.0075(14) -0.0106(15) -0.0002(12)
C4 0.0191(16) 0.0174(16) 0.040(2) -0.0048(14) -0.0131(15) 0.0003(12)
C5 0.0221(17) 0.0209(17) 0.047(2) -0.0085(15) -0.0164(16) -0.0017(13)
C6 0.0241(17) 0.0176(16) 0.0301(19) -0.0033(13) -0.0113(14) -0.0024(12)
C7 0.0196(16) 0.0221(17) 0.0304(19) -0.0050(13) -0.0086(14) 0.0015(12)
C8 0.0200(17) 0.0224(17) 0.045(2) -0.0116(15) -0.0129(15) 0.0007(13)
C9 0.042(2) 0.031(2) 0.057(3) -0.0143(18) -0.020(2) -0.0042(17)
C10 0.051(3) 0.027(2) 0.044(2) -0.0105(17) 0.002(2) 0.0013(17)
C11 0.0249(17) 0.0254(17) 0.0226(17) -0.0076(13) -0.0075(14) -0.0030(13)
C12 0.0208(16) 0.0293(18) 0.0269(18) -0.0030(14) -0.0101(14) -0.0048(13)
C13 0.0231(17) 0.0308(18) 0.033(2) -0.0089(15) -0.0094(15) -0.0078(14)
C14 0.0245(17) 0.0258(17) 0.034(2) -0.0031(14) -0.0121(15) -0.0071(13)
C15 0.0297(19) 0.0297(19) 0.036(2) -0.0004(15) -0.0156(16) -0.0066(14)
C16 0.0278(18) 0.0251(17) 0.032(2) -0.0079(14) -0.0120(15) -0.0072(14)
C17 0.0259(18) 0.0259(18) 0.033(2) -0.0039(14) -0.0118(15) -0.0059(14)
C18 0.0220(17) 0.0296(19) 0.043(2) -0.0033(16) -0.0124(16) -0.0063(14)
C19 0.037(2) 0.034(2) 0.037(2) -0.0064(16) -0.0116(17) -0.0068(16)
C20 0.082(4) 0.049(3) 0.071(3) -0.020(2) -0.055(3) -0.004(2)
C21 0.0221(17) 0.0246(17) 0.0327(19) -0.0104(14) -0.0122(15) -0.0001(13)
C22 0.0199(16) 0.0266(17) 0.0277(18) -0.0088(14) -0.0076(14) -0.0032(13)
C23 0.0251(17) 0.0217(16) 0.0278(18) -0.0116(13) -0.0099(14) 0.0016(13)
C24 0.0187(16) 0.0233(16) 0.0227(17) -0.0057(13) -0.0053(13) -0.0005(12)
C25 0.0211(16) 0.0253(17) 0.0264(18) -0.0103(13) -0.0056(14) -0.0042(13)
C26 0.0217(16) 0.0225(16) 0.0255(17) -0.0113(13) -0.0034(13) -0.0010(13)
C27 0.0175(16) 0.0267(17) 0.0309(19) -0.0112(14) -0.0062(14) 0.0014(13)
C28 0.0224(17) 0.0213(16) 0.035(2) -0.0100(14) -0.0084(15) -0.0014(13)
C29 0.0237(19) 0.039(2) 0.061(3) -0.030(2) 0.0007(18) -0.0072(16)
C30 0.0170(16) 0.0299(18) 0.039(2) -0.0163(15) -0.0060(15) 0.0011(13)

loop_
_atom_type_symbol
_atom_type_description
_atom_type_scat_dispersion_real
_atom_type_scat_dispersion_imag
_atom_type_scat_source
C C 0.0033 0.0016 'International Tables Vol C Tables 4.2.6.8 and 6.1.1.4'
H H 0.0000 0.0000 'International Tables Vol C Tables 4.2.6.8 and 6.1.1.4'
N N 0.0061 0.0033 'International Tables Vol C Tables 4.2.6.8 and 6.1.1.4'
O O 0.0106 0.0060 'International Tables Vol C Tables 4.2.6.8 and 6.1.1.4'
Sm Sm -0.1638 3.4418 'International Tables Vol C Tables 4.2.6.8 and 6.1.1.4'

loop_
_geom_angle_atom_site_label_1
_geom_angle_atom_site_label_2
_geom_angle_atom_site_label_3
_geom_angle
_geom_angle_site_symmetry_1
_geom_angle_site_symmetry_3
_geom_angle_publ_flag
O6 Sm1 O2 140.09(9) 2_565 . ?
O6 Sm1 O5 133.48(8) 2_565 . ?
O2 Sm1 O5 80.73(9) . . ?
O6 Sm1 O3 77.50(8) 2_565 2_665 ?
O2 Sm1 O3 101.61(8) . 2_665 ?
O5 Sm1 O3 71.44(8) . 2_665 ?
O6 Sm1 O4 81.34(9) 2_565 1_455 ?
O2 Sm1 O4 125.87(8) . 1_455 ?
O5 Sm1 O4 88.90(10) . 1_455 ?
O3 Sm1 O4 124.98(8) 2_665 1_455 ?
O6 Sm1 O1W 77.79(8) 2_565 . ?
O2 Sm1 O1W 81.35(9) . . ?
O5 Sm1 O1W 143.41(8) . . ?
O3 Sm1 O1W 143.79(9) 2_665 . ?
O4 Sm1 O1W 76.34(10) 1_455 . ?
O6 Sm1 O1 144.39(8) 2_565 . ?
O2 Sm1 O1 52.17(7) . . ?
O5 Sm1 O1 72.05(8) . . ?
O3 Sm1 O1 137.94(8) 2_665 . ?
O4 Sm1 O1 74.02(8) 1_455 . ?
O1W Sm1 O1 71.73(8) . . ?
O6 Sm1 N9 71.29(9) 2_565 1_554 ?
O2 Sm1 N9 70.43(9) . 1_554 ?
O5 Sm1 N9 127.90(10) . 1_554 ?
O3 Sm1 N9 73.14(9) 2_665 1_554 ?
O4 Sm1 N9 143.11(11) 1_455 1_554 ?
O1W Sm1 N9 74.10(10) . 1_554 ?
O1 Sm1 N9 115.89(8) . 1_554 ?
O6 Sm1 O3 65.98(8) 2_565 1_455 ?
O2 Sm1 O3 153.23(8) . 1_455 ?
O5 Sm1 O3 72.97(8) . 1_455 ?
O3 Sm1 O3 74.95(8) 2_665 1_455 ?
O4 Sm1 O3 50.06(7) 1_455 1_455 ?
O1W Sm1 O3 117.42(8) . 1_455 ?
O1 Sm1 O3 112.91(7) . 1_455 ?
N9 Sm1 O3 130.85(8) 1_554 1_455 ?
O7 Sm2 O11 76.16(9) 2_556 2_656 ?
O7 Sm2 O8 134.21(9) 2_556 . ?
O11 Sm2 O8 74.76(9) 2_656 . ?
O7 Sm2 O9 144.14(9) 2_556 . ?
O11 Sm2 O9 139.63(9) 2_656 . ?
O8 Sm2 O9 73.26(10) . . ?
O7 Sm2 O12 85.39(9) 2_556 1_455 ?
O11 Sm2 O12 123.79(8) 2_656 1_455 ?
O8 Sm2 O12 82.32(10) . 1_455 ?
O9 Sm2 O12 75.19(8) . 1_455 ?
O7 Sm2 O10 144.57(8) 2_556 . ?
O11 Sm2 O10 94.70(8) 2_656 . ?
O8 Sm2 O10 72.57(9) . . ?
O9 Sm2 O10 52.37(8) . . ?
O12 Sm2 O10 126.13(8) 1_455 . ?
O7 Sm2 O3W 74.81(10) 2_556 . ?
O11 Sm2 O3W 142.84(9) 2_656 . ?
O8 Sm2 O3W 142.28(10) . . ?
O9 Sm2 O3W 71.46(11) . . ?
O12 Sm2 O3W 76.24(11) 1_455 . ?
O10 Sm2 O3W 95.65(11) . . ?
O7 Sm2 O2W 74.71(9) 2_556 . ?
O11 Sm2 O2W 76.73(8) 2_656 . ?
O8 Sm2 O2W 130.03(10) . . ?
O9 Sm2 O2W 106.46(9) . . ?
O12 Sm2 O2W 147.28(10) 1_455 . ?
O10 Sm2 O2W 69.87(8) . . ?
O3W Sm2 O2W 73.63(10) . . ?
O7 Sm2 O11 67.42(8) 2_556 1_455 ?
O11 Sm2 O11 73.55(8) 2_656 1_455 ?
O8 Sm2 O11 70.86(9) . 1_455 ?
O9 Sm2 O11 117.10(8) . 1_455 ?
O12 Sm2 O11 50.42(7) 1_455 1_455 ?
O10 Sm2 O11 143.35(9) . 1_455 ?
O3W Sm2 O11 114.85(10) . 1_455 ?
O2W Sm2 O11 136.16(7) . 1_455 ?
C1 O1 Sm1 88.44(18) . . ?
C1 O2 Sm1 97.35(19) . . ?
C8 O3 Sm1 167.6(2) . 2_665 ?
C8 O3 Sm1 87.10(19) . 1_655 ?
Sm1 O3 Sm1 105.05(8) 2_665 1_655 ?
C8 O4 Sm1 100.5(2) . 1_655 ?
C11 O5 Sm1 133.2(2) . . ?
C11 O6 Sm1 139.6(2) . 2_565 ?
C18 O7 Sm2 135.6(3) . 2_556 ?
C18 O8 Sm2 135.3(2) . . ?
C21 O9 Sm2 93.9(2) . . ?
C21 O10 Sm2 92.4(2) . . ?
C28 O11 Sm2 164.6(2) . 2_656 ?
C28 O11 Sm2 88.96(19) . 1_655 ?
Sm2 O11 Sm2 106.44(8) 2_656 1_655 ?
C28 O12 Sm2 98.3(2) . 1_655 ?
C9 N1 N2 109.1(3) . . ?
C9 N1 C6 129.4(3) . . ?
N2 N1 C6 121.5(3) . . ?
C10 N2 N1 102.0(3) . . ?
C9 N3 C10 102.7(3) . . ?
C19 N4 N5 109.3(3) . . ?
C19 N4 C16 128.8(3) . . ?
N5 N4 C16 121.9(3) . . ?
C20 N5 N4 102.0(3) . . ?
C19 N6 C20 102.9(3) . . ?
C30 N7 N8 109.8(3) . . ?
C30 N7 C26 129.8(3) . . ?
N8 N7 C26 120.0(3) . . ?
C29 N8 N7 101.9(3) . . ?
C30 N9 C29 102.7(3) . . ?
C30 N9 Sm1 124.8(2) . 1_556 ?
C29 N9 Sm1 129.2(2) . 1_556 ?
O1 C1 O2 121.6(3) . . ?
O1 C1 C2 120.7(3) . . ?
O2 C1 C2 117.6(3) . . ?
O1 C1 Sm1 65.43(16) . . ?
O2 C1 Sm1 56.52(16) . . ?
C2 C1 Sm1 169.6(2) . . ?
C7 C2 C3 120.6(3) . . ?
C7 C2 C1 120.7(3) . . ?
C3 C2 C1 118.7(3) . . ?
C4 C3 C2 119.1(3) . . ?
C3 C4 C5 120.7(3) . . ?
C3 C4 C8 120.9(3) . . ?
C5 C4 C8 118.4(3) . . ?
C6 C5 C4 119.5(3) . . ?
C7 C6 C5 120.8(3) . . ?
C7 C6 N1 119.8(3) . . ?
C5 C6 N1 119.4(3) . . ?
C6 C7 C2 119.3(3) . . ?
O4 C8 O3 122.4(3) . . ?
O4 C8 C4 119.1(3) . . ?
O3 C8 C4 118.5(3) . . ?
O4 C8 Sm1 54.95(17) . 1_655 ?
O3 C8 Sm1 67.41(17) . 1_655 ?
C4 C8 Sm1 174.0(2) . 1_655 ?
N3 C9 N1 110.8(4) . . ?
N2 C10 N3 115.4(4) . . ?
O6 C11 O5 125.9(3) . . ?
O6 C11 C12 115.6(3) . . ?
O5 C11 C12 118.4(3) . . ?
C13 C12 C17 119.9(3) . . ?
C13 C12 C11 118.3(3) . . ?
C17 C12 C11 121.8(3) . . ?
C12 C13 C14 121.3(3) . . ?
C13 C14 C15 119.4(3) . . ?
C13 C14 C18 119.3(3) . . ?
C15 C14 C18 120.9(3) . . ?
C16 C15 C14 119.1(3) . . ?
C15 C16 C17 121.4(3) . . ?
C15 C16 N4 119.3(3) . . ?
C17 C16 N4 119.2(3) . . ?
C12 C17 C16 118.9(3) . . ?
O8 C18 O7 125.9(3) . . ?
O8 C18 C14 118.1(3) . . ?
O7 C18 C14 116.0(3) . . ?
N6 C19 N4 110.9(3) . . ?
N5 C20 N6 114.8(4) . . ?
O10 C21 O9 120.9(3) . . ?
O10 C21 C22 120.0(3) . . ?
O9 C21 C22 119.1(3) . . ?
O10 C21 Sm2 61.37(17) . . ?
O9 C21 Sm2 59.93(17) . . ?
C22 C21 Sm2 175.1(2) . . ?
C23 C22 C27 120.3(3) . . ?
C23 C22 C21 120.8(3) . . ?
C27 C22 C21 118.8(3) . . ?
C22 C23 C24 119.5(3) . . ?
C25 C24 C23 119.8(3) . . ?
C25 C24 C28 119.5(3) . . ?
C23 C24 C28 120.6(3) . . ?
C26 C25 C24 119.4(3) . . ?
C27 C26 C25 121.4(3) . . ?
C27 C26 N7 119.3(3) . . ?
C25 C26 N7 119.2(3) . . ?
C26 C27 C22 119.1(3) . . ?
O12 C28 O11 121.2(3) . . ?
O12 C28 C24 119.9(3) . . ?
O11 C28 C24 118.8(3) . . ?
O12 C28 Sm2 56.75(17) . 1_655 ?
O11 C28 Sm2 65.37(17) . 1_655 ?
C24 C28 Sm2 169.4(2) . 1_655 ?
N8 C29 N9 115.4(3) . . ?
N9 C30 N7 110.1(3) . . ?

loop_
_geom_bond_atom_site_label_1
_geom_bond_atom_site_label_2
_geom_bond_distance
_geom_bond_site_symmetry_2
_geom_bond_publ_flag
Sm1 O6 2.369(2) 2_565 ?
Sm1 O2 2.397(2) . ?
Sm1 O5 2.406(3) . ?
Sm1 O3 2.431(2) 2_665 ?
Sm1 O4 2.448(2) 1_455 ?
Sm1 O1W 2.470(3) . ?
Sm1 O1 2.593(2) . ?
Sm1 N9 2.619(3) 1_554 ?
Sm1 O3 2.718(2) 1_455 ?
Sm2 O7 2.369(2) 2_556 ?
Sm2 O11 2.371(2) 2_656 ?
Sm2 O8 2.407(3) . ?
Sm2 O9 2.463(2) . ?
Sm2 O12 2.481(2) 1_455 ?
Sm2 O10 2.495(2) . ?
Sm2 O3W 2.511(3) . ?
Sm2 O2W 2.527(2) . ?
Sm2 O11 2.669(2) 1_455 ?
O1 C1 1.255(4) . ?
O2 C1 1.265(4) . ?
O3 C8 1.267(4) . ?
O3 Sm1 2.431(2) 2_665 ?
O3 Sm1 2.718(2) 1_655 ?
O4 C8 1.243(4) . ?
O4 Sm1 2.448(2) 1_655 ?
O5 C11 1.260(4) . ?
O6 C11 1.249(4) . ?
O6 Sm1 2.369(2) 2_565 ?
O7 C18 1.264(4) . ?
O7 Sm2 2.369(2) 2_556 ?
O8 C18 1.253(4) . ?
O9 C21 1.258(4) . ?
O10 C21 1.257(4) . ?
O11 C28 1.272(4) . ?
O11 Sm2 2.371(2) 2_656 ?
O11 Sm2 2.669(2) 1_655 ?
O12 C28 1.253(4) . ?
O12 Sm2 2.481(2) 1_655 ?
N1 C9 1.338(5) . ?
N1 N2 1.365(4) . ?
N1 C6 1.433(4) . ?
N2 C10 1.318(5) . ?
N3 C9 1.313(5) . ?
N3 C10 1.346(6) . ?
N4 C19 1.336(5) . ?
N4 N5 1.345(4) . ?
N4 C16 1.440(4) . ?
N5 C20 1.322(5) . ?
N6 C19 1.297(5) . ?
N6 C20 1.342(6) . ?
N7 C30 1.333(4) . ?
N7 N8 1.371(4) . ?
N7 C26 1.431(4) . ?
N8 C29 1.306(5) . ?
N9 C30 1.322(4) . ?
N9 C29 1.358(5) . ?
N9 Sm1 2.619(3) 1_556 ?
C1 C2 1.507(4) . ?
C2 C7 1.388(4) . ?
C2 C3 1.392(4) . ?
C3 C4 1.384(4) . ?
C4 C5 1.386(4) . ?
C4 C8 1.512(4) . ?
C5 C6 1.382(5) . ?
C6 C7 1.381(4) . ?
C8 Sm1 2.940(3) 1_655 ?
C11 C12 1.504(4) . ?
C12 C13 1.381(5) . ?
C12 C17 1.386(5) . ?
C13 C14 1.384(5) . ?
C14 C15 1.396(5) . ?
C14 C18 1.488(5) . ?
C15 C16 1.386(5) . ?
C16 C17 1.395(5) . ?
C21 C22 1.491(4) . ?
C22 C23 1.391(4) . ?
C22 C27 1.394(4) . ?
C23 C24 1.399(4) . ?
C24 C25 1.394(4) . ?
C24 C28 1.484(4) . ?
C25 C26 1.379(4) . ?
C26 C27 1.380(4) . ?
C28 Sm2 2.936(3) 1_655 ?
